data_4125752
loop_
_publ_author_name
'Bandyopadhyay, Anupam'
'Cambray, Samantha'
'Gao, Jianmin'

_publ_section_title
;
 Fast Diazaborine Formation of Semicarbazide Enables Facile Labeling of
 Bacterial Pathogens.
;
_journal_issue 2
_journal_name_full 'Journal of the American Chemical Society'
_journal_page_first 871
_journal_page_last 878
_journal_paper_doi 10.1021/jacs.6b11115
_journal_volume 139
_journal_year 2017
_chemical_formula_moiety 'C8 H8 B N3 O2'
_chemical_formula_sum 'C8 H8 B N3 O2'
_chemical_formula_weight 188.98
_space_group_crystal_system monoclinic
_space_group_IT_number 14
_space_group_name_Hall '-P 2yn'
_space_group_name_H-M_alt 'P 1 21/n 1'
_symmetry_space_group_name_Hall '-P 2yn'
_symmetry_space_group_name_H-M 'P 1 21/n 1'
_atom_sites_solution_hydrogens mixed
_atom_sites_solution_primary direct
_atom_sites_solution_secondary difmap
_audit_creation_method SHELXL-2014/7
_cell_angle_alpha 90
_cell_angle_beta 102.759(2)
_cell_angle_gamma 90
_cell_formula_units_Z 4
_cell_length_a 6.7872(3)
_cell_length_b 11.6855(5)
_cell_length_c 10.8557(5)
_cell_measurement_reflns_used 5656
_cell_measurement_temperature 100(2)
_cell_measurement_theta_max 69.77
_cell_measurement_theta_min 5.63
_cell_volume 839.73(6)
_computing_cell_refinement 'SAINT (Bruker, 2014)'
_computing_data_collection 'APEX2 (Bruker, 2014)'
_computing_data_reduction 'SAINT (Bruker, 2014)'
_computing_molecular_graphics 'Bruker SHELXTL'
_computing_publication_material 'Bruker SHELXTL'
_computing_structure_refinement 'SHELXL-2014 (Sheldrick, 2014)'
_computing_structure_solution 'SHELXL-2014 (Sheldrick, 2014)'
_diffrn_ambient_temperature 100(2)
_diffrn_measured_fraction_theta_full 0.997
_diffrn_measured_fraction_theta_max 0.986
_diffrn_measurement_device_type 'Bruker Kappa DUO CCD diffractometer'
_diffrn_measurement_method '\f and \w scans'
_diffrn_radiation_monochromator mirrors
_diffrn_radiation_type CuK\a
_diffrn_radiation_wavelength 1.54178
_diffrn_reflns_av_R_equivalents 0.0236
_diffrn_reflns_av_unetI/netI 0.0163
_diffrn_reflns_Laue_measured_fraction_full 0.997
_diffrn_reflns_Laue_measured_fraction_max 0.986
_diffrn_reflns_limit_h_max 8
_diffrn_reflns_limit_h_min -8
_diffrn_reflns_limit_k_max 14
_diffrn_reflns_limit_k_min -14
_diffrn_reflns_limit_l_max 12
_diffrn_reflns_limit_l_min -13
_diffrn_reflns_number 7508
_diffrn_reflns_point_group_measured_fraction_full 0.997
_diffrn_reflns_point_group_measured_fraction_max 0.986
_diffrn_reflns_theta_full 67.679
_diffrn_reflns_theta_max 69.967
_diffrn_reflns_theta_min 5.638
_diffrn_source 'microfocus sealed tube'
_diffrn_source_type 'Incoatec I\uS'
_exptl_absorpt_coefficient_mu 0.902
_exptl_absorpt_correction_T_max 0.7533
_exptl_absorpt_correction_T_min 0.6605
_exptl_absorpt_correction_type multi-scan
_exptl_absorpt_process_details
;
Sheldrick, G.M. (2013). SADABS. Bruker AXS Inc. Madison, WI USA.
;
_exptl_crystal_colour colorless
_exptl_crystal_density_diffrn 1.495
_exptl_crystal_density_meas ?
_exptl_crystal_density_method none
_exptl_crystal_description needle
_exptl_crystal_F_000 392
_exptl_crystal_size_max 0.370
_exptl_crystal_size_mid 0.080
_exptl_crystal_size_min 0.060
_refine_diff_density_max 0.267
_refine_diff_density_min -0.202
_refine_diff_density_rms 0.044
_refine_ls_extinction_coef na
_refine_ls_extinction_method none
_refine_ls_goodness_of_fit_ref 1.047
_refine_ls_hydrogen_treatment mixed
_refine_ls_matrix_type full
_refine_ls_number_parameters 136
_refine_ls_number_reflns 1570
_refine_ls_number_restraints 3
_refine_ls_restrained_S_all 1.048
_refine_ls_R_factor_all 0.0337
_refine_ls_R_factor_gt 0.0328
_refine_ls_shift/su_max 0.000
_refine_ls_shift/su_mean 0.000
_refine_ls_structure_factor_coef Fsqd
_refine_ls_weighting_details 'w=1/[\s^2^(Fo^2^)+(0.0617P)^2^+0.2206P] where P=(Fo^2^+2Fc^2^)/3'
_refine_ls_weighting_scheme calc
_refine_ls_wR_factor_gt 0.0930
_refine_ls_wR_factor_ref 0.0943
_reflns_Friedel_coverage 0.000
_reflns_number_gt 1504
_reflns_number_total 1570
_reflns_threshold_expression 'I > 2\s(I)'
_cod_data_source_file ja6b11115_si_002.cif
_cod_data_source_block C8H8BN3O2
_cod_depositor_comments
;
The following automatic conversions were performed:

'_exptl_crystal_density_meas' value 'not measured' was changed to '?'
- the value is perceived as not measured.

Automatic conversion script
Id: cif_fix_values 4973 2017-02-22 13:04:09Z antanas 
;
_cod_database_code 4125752
_shelx_shelxl_version_number 2014/7
_shelx_space_group_comment
;
The symmetry employed for this shelxl refinement is uniquely defined
by the following loop, which should always be used as a source of
symmetry information in preference to the above space-group names.
They are only intended as comments.
;
_shelx_estimated_absorpt_t_min 0.731
_shelx_estimated_absorpt_t_max 0.948

loop_
_space_group_symop_operation_xyz
'x, y, z'
'-x+1/2, y+1/2, -z+1/2'
'-x, -y, -z'
'x-1/2, -y-1/2, z-1/2'

loop_
_atom_site_label
_atom_site_type_symbol
_atom_site_fract_x
_atom_site_fract_y
_atom_site_fract_z
_atom_site_U_iso_or_equiv
_atom_site_adp_type
_atom_site_occupancy
_atom_site_site_symmetry_order
_atom_site_calc_flag
_atom_site_refinement_flags_posn
_atom_site_refinement_flags_adp
O1 O 0.32469(11) 0.67527(7) 0.63314(7) 0.0195(2) Uani 1 1 d D .
H1O H 0.367(2) 0.6704(13) 0.7138(12) 0.029 Uiso 1 1 d D U
O2 O 0.43528(12) 0.58200(6) 0.85346(7) 0.0203(2) Uani 1 1 d . .
N1 N 0.33434(13) 0.46932(7) 0.67918(8) 0.0161(2) Uani 1 1 d . .
N2 N 0.31007(13) 0.35474(8) 0.64273(9) 0.0178(2) Uani 1 1 d . .
N3 N 0.41016(14) 0.39155(8) 0.88254(9) 0.0206(2) Uani 1 1 d D .
H1N H 0.367(2) 0.3227(11) 0.8499(14) 0.031 Uiso 1 1 d D U
H2N H 0.451(2) 0.3991(13) 0.9714(12) 0.031 Uiso 1 1 d D U
B1 B 0.29820(17) 0.56580(11) 0.59188(11) 0.0170(3) Uani 1 1 d . .
C1 C 0.25326(15) 0.33391(9) 0.52343(10) 0.0179(3) Uani 1 1 d . .
H1 H 0.2395 0.2556 0.4997 0.022 Uiso 1 1 calc R U
C2 C 0.20806(15) 0.41667(9) 0.42141(10) 0.0172(3) Uani 1 1 d . .
C3 C 0.14333(16) 0.38081(10) 0.29568(10) 0.0198(3) Uani 1 1 d . .
H3 H 0.1301 0.3016 0.2761 0.024 Uiso 1 1 calc R U
C4 C 0.09886(16) 0.46131(10) 0.20051(11) 0.0218(3) Uani 1 1 d . .
H4 H 0.0556 0.4372 0.1152 0.026 Uiso 1 1 calc R U
C5 C 0.11713(16) 0.57796(10) 0.22878(11) 0.0215(3) Uani 1 1 d . .
H5 H 0.0860 0.6328 0.1628 0.026 Uiso 1 1 calc R U
C6 C 0.18050(15) 0.61380(10) 0.35282(10) 0.0187(3) Uani 1 1 d . .
H6 H 0.1921 0.6933 0.3714 0.022 Uiso 1 1 calc R U
C7 C 0.22762(15) 0.53395(9) 0.45122(10) 0.0168(3) Uani 1 1 d . .
C8 C 0.39617(15) 0.48374(9) 0.81066(10) 0.0168(3) Uani 1 1 d . .

loop_
_atom_site_aniso_label
_atom_site_aniso_U_11
_atom_site_aniso_U_22
_atom_site_aniso_U_33
_atom_site_aniso_U_23
_atom_site_aniso_U_13
_atom_site_aniso_U_12
O1 0.0244(4) 0.0143(4) 0.0191(4) -0.0001(3) 0.0030(3) 0.0001(3)
O2 0.0260(4) 0.0144(4) 0.0197(4) -0.0016(3) 0.0028(3) -0.0009(3)
N1 0.0178(4) 0.0119(5) 0.0185(5) -0.0017(3) 0.0040(3) 0.0000(3)
N2 0.0187(5) 0.0127(5) 0.0221(5) -0.0013(3) 0.0050(4) -0.0003(3)
N3 0.0275(5) 0.0136(5) 0.0192(5) -0.0002(3) 0.0017(4) -0.0018(4)
B1 0.0132(5) 0.0169(6) 0.0219(6) 0.0011(5) 0.0060(5) 0.0004(4)
C1 0.0184(5) 0.0136(5) 0.0221(5) -0.0022(4) 0.0050(4) 0.0001(4)
C2 0.0127(5) 0.0181(6) 0.0216(6) -0.0008(4) 0.0058(4) 0.0006(4)
C3 0.0182(5) 0.0188(6) 0.0232(6) -0.0046(4) 0.0065(4) -0.0003(4)
C4 0.0191(5) 0.0279(6) 0.0189(5) -0.0012(4) 0.0048(4) -0.0001(4)
C5 0.0192(5) 0.0240(6) 0.0218(6) 0.0040(4) 0.0057(4) 0.0010(4)
C6 0.0170(5) 0.0171(5) 0.0227(6) 0.0012(4) 0.0061(4) 0.0002(4)
C7 0.0127(5) 0.0171(6) 0.0216(6) 0.0001(4) 0.0057(4) 0.0005(4)
C8 0.0144(5) 0.0157(5) 0.0203(6) -0.0010(4) 0.0040(4) 0.0008(4)

loop_
_atom_type_symbol
_atom_type_description
_atom_type_scat_dispersion_real
_atom_type_scat_dispersion_imag
_atom_type_scat_source
C C 0.0181 0.0091 'International Tables Vol C Tables 4.2.6.8 and 6.1.1.4'
H H 0.0000 0.0000 'International Tables Vol C Tables 4.2.6.8 and 6.1.1.4'
B B 0.0090 0.0039 'International Tables Vol C Tables 4.2.6.8 and 6.1.1.4'
N N 0.0311 0.0180 'International Tables Vol C Tables 4.2.6.8 and 6.1.1.4'
O O 0.0492 0.0322 'International Tables Vol C Tables 4.2.6.8 and 6.1.1.4'

loop_
_geom_angle_atom_site_label_1
_geom_angle_atom_site_label_2
_geom_angle_atom_site_label_3
_geom_angle
B1 O1 H1O 105.3(10)
N2 N1 C8 113.13(9)
N2 N1 B1 124.41(9)
C8 N1 B1 122.46(9)
C1 N2 N1 117.13(9)
C8 N3 H1N 121.4(9)
C8 N3 H2N 119.5(9)
H1N N3 H2N 118.7(13)
O1 B1 N1 121.63(10)
O1 B1 C7 123.04(10)
N1 B1 C7 115.33(10)
N2 C1 C2 127.32(10)
N2 C1 H1 116.3
C2 C1 H1 116.3
C3 C2 C7 120.53(10)
C3 C2 C1 120.77(10)
C7 C2 C1 118.69(10)
C4 C3 C2 119.64(10)
C4 C3 H3 120.2
C2 C3 H3 120.2
C3 C4 C5 120.43(10)
C3 C4 H4 119.8
C5 C4 H4 119.8
C6 C5 C4 120.15(10)
C6 C5 H5 119.9
C4 C5 H5 119.9
C5 C6 C7 120.64(11)
C5 C6 H6 119.7
C7 C6 H6 119.7
C6 C7 C2 118.62(10)
C6 C7 B1 124.27(10)
C2 C7 B1 117.11(10)
O2 C8 N3 123.36(10)
O2 C8 N1 118.72(10)
N3 C8 N1 117.92(10)

loop_
_geom_bond_atom_site_label_1
_geom_bond_atom_site_label_2
_geom_bond_distance
O1 B1 1.3541(15)
O1 H1O 0.861(12)
O2 C8 1.2451(13)
N1 N2 1.3955(12)
N1 C8 1.4061(14)
N1 B1 1.4583(15)
N2 C1 1.2903(14)
N3 C8 1.3213(14)
N3 H1N 0.903(13)
N3 H2N 0.947(12)
B1 C7 1.5416(16)
C1 C2 1.4511(15)
C1 H1 0.9500
C2 C3 1.4024(15)
C2 C7 1.4077(15)
C3 C4 1.3806(16)
C3 H3 0.9500
C4 C5 1.3967(16)
C4 H4 0.9500
C5 C6 1.3848(16)
C5 H5 0.9500
C6 C7 1.4011(15)
C6 H6 0.9500

loop_
_geom_hbond_atom_site_label_D
_geom_hbond_atom_site_label_H
_geom_hbond_atom_site_label_A
_geom_hbond_distance_DH
_geom_hbond_distance_HA
_geom_hbond_distance_DA
_geom_hbond_angle_DHA
_geom_hbond_site_symmetry_A
O1 H1O O2 0.861(12) 1.809(14) 2.5844(10) 148.9(14) .
N3 H1N O1 0.903(13) 2.189(13) 2.9727(12) 144.8(12) 2_546
N3 H2N O2 0.947(12) 1.900(13) 2.8428(12) 173.0(12) 3_667

loop_
_geom_torsion_atom_site_label_1
_geom_torsion_atom_site_label_2
_geom_torsion_atom_site_label_3
_geom_torsion_atom_site_label_4
_geom_torsion
C8 N1 N2 C1 179.93(9)
B1 N1 N2 C1 0.55(15)
N2 N1 B1 O1 -179.93(9)
C8 N1 B1 O1 0.75(16)
N2 N1 B1 C7 0.35(15)
C8 N1 B1 C7 -178.97(9)
N1 N2 C1 C2 -1.03(16)
N2 C1 C2 C3 -178.58(9)
N2 C1 C2 C7 0.51(16)
C7 C2 C3 C4 0.12(15)
C1 C2 C3 C4 179.19(9)
C2 C3 C4 C5 -0.28(16)
C3 C4 C5 C6 0.12(16)
C4 C5 C6 C7 0.21(16)
C5 C6 C7 C2 -0.36(15)
C5 C6 C7 B1 -179.69(9)
C3 C2 C7 C6 0.20(15)
C1 C2 C7 C6 -178.89(9)
C3 C2 C7 B1 179.57(9)
C1 C2 C7 B1 0.48(14)
O1 B1 C7 C6 -1.21(17)
N1 B1 C7 C6 178.51(9)
O1 B1 C7 C2 179.45(9)
N1 B1 C7 C2 -0.83(14)
N2 N1 C8 O2 175.40(8)
B1 N1 C8 O2 -5.21(15)
N2 N1 C8 N3 -4.44(14)
B1 N1 C8 N3 174.95(9)
